data_9002421
loop_
_publ_author_name
'Brigatti, M. F.'
'Lugli, C.'
'Poppi, L.'
'Foord, E. E.'
'Kile, D. E.'

_publ_section_title
;
 Crystal chemical variations in Li- and Fe-rich micas from
 Pikes Peak batholith (central Colorado)
 sample: 140(2)
;
_journal_name_full 'American Mineralogist'
_journal_page_first 1275
_journal_page_last 1286
_journal_volume 85
_journal_year 2000
_chemical_formula_sum
;Al1.743 F1.64 Fe0.879 H0.248 K0.954 Li0.849 Mg0.047 Mn0.06 Na0.014 O10.36
 Si3.236
;
_chemical_name_mineral Siderophyllite
_space_group_IT_number 5
_symmetry_space_group_name_Hall 'C 2y'
_symmetry_space_group_name_H-M 'C 1 2 1'
_cell_angle_alpha 90
_cell_angle_beta 100.81
_cell_angle_gamma 90
_cell_formula_units_Z 2
_cell_length_a 5.297
_cell_length_b 9.146
_cell_length_c 10.102
_cell_volume 480.720
_database_code_amcsd 0002506
_exptl_crystal_density_diffrn 2.985
_cod_original_formula_sum 'Si3.236 Al1.743 Li.849 Fe.879 Mg.047 Mn.06 Na.014 K.954 O10.36 F1.64 H.248'
_cod_database_code 9002421

loop_
_space_group_symop_operation_xyz
x,y,z
1/2+x,1/2+y,z
-x,y,-z
1/2-x,1/2+y,-z

loop_
_atom_site_aniso_label
_atom_site_aniso_U_11
_atom_site_aniso_U_22
_atom_site_aniso_U_33
_atom_site_aniso_U_12
_atom_site_aniso_U_13
_atom_site_aniso_U_23
SiT1 0.00646 0.00848 0.00722 0.00000 0.00115 -0.00023
AlT1 0.00646 0.00848 0.00722 0.00000 0.00115 -0.00023
SiT11 0.00773 0.00785 0.00811 0.00000 0.00139 -0.00014
AlT11 0.00773 0.00785 0.00811 0.00000 0.00139 -0.00014
LiM1 0.00924 0.00823 0.01039 0.00000 0.00343 0.00000
FeM1 0.00924 0.00823 0.01039 0.00000 0.00343 0.00000
LiM2 0.00697 0.00836 0.00633 0.00000 0.00102 0.00000
AlM2 0.00697 0.00836 0.00633 0.00000 0.00102 0.00000
LiM3 0.00722 0.00950 0.01026 0.00000 0.00063 0.00000
MgM3 0.00722 0.00950 0.01026 0.00000 0.00063 0.00000
FeM3 0.00722 0.00950 0.01026 0.00000 0.00063 0.00000
MnM3 0.00722 0.00950 0.01026 0.00000 0.00063 0.00000
NaA 0.02647 0.02622 0.02584 0.00000 0.00405 0.00000
KA 0.02647 0.02622 0.02584 0.00000 0.00405 0.00000
O1 0.02888 0.01482 0.01457 0.00178 0.00102 0.00000
O2 0.01862 0.02862 0.01216 -0.00697 0.00267 -0.00124
O22 0.01710 0.02546 0.01368 0.00771 0.00330 0.00202
O3 0.01267 0.01418 0.00950 0.00051 0.00102 -0.00179
O33 0.01216 0.01444 0.00988 0.00012 0.00228 0.00037
F4 0.00937 0.01051 0.00773 -0.00039 0.00152 0.00179
O4 0.00937 0.01051 0.00773 -0.00039 0.00152 0.00179
O-H4 0.00937 0.01051 0.00773 -0.00039 0.00152 0.00179

loop_
_atom_site_label
_atom_site_fract_x
_atom_site_fract_y
_atom_site_fract_z
_atom_site_occupancy
_atom_site_type_symbol
_atom_site_attached_hydrogens
SiT1 0.07481 0.16864 0.22783 0.80900 Si 0
AlT1 0.07481 0.16864 0.22783 0.19100 Al 0
SiT11 0.58434 0.33204 0.22770 0.80900 Si 0
AlT11 0.58434 0.33204 0.22770 0.19100 Al 0
LiM1 0.00000 0.99230 0.50000 0.33200 Li 0
FeM1 0.00000 0.99230 0.50000 0.48200 Fe 0
LiM2 0.00000 0.32300 0.50000 0.02100 Li 0
AlM2 0.00000 0.32300 0.50000 0.97900 Al 0
LiM3 0.50000 0.16112 0.50000 0.49600 Li 0
MgM3 0.50000 0.16112 0.50000 0.04700 Mg 0
FeM3 0.50000 0.16112 0.50000 0.39700 Fe 0
MnM3 0.50000 0.16112 0.50000 0.06000 Mn 0
NaA 0.00000 0.50150 0.00000 0.01400 Na 0
KA 0.00000 0.50150 0.00000 0.95400 K 0
O1 0.03630 0.99960 0.17160 1.00000 O 0
O2 0.32060 0.23860 0.17200 1.00000 O 0
O22 0.81530 0.26020 0.15920 1.00000 O 0
O3 0.11600 0.17450 0.39350 1.00000 O 0
O33 0.66200 0.32660 0.39250 1.00000 O 0
F4 0.11000 0.47290 0.39830 0.82000 F 0
O4 0.11000 0.47290 0.39830 0.05600 O 0
O-H4 0.11000 0.47290 0.39830 0.12400 O 1

loop_
_cod_changelog_entry_id
_cod_changelog_entry_author
_cod_changelog_entry_date
_cod_changelog_entry_text
1
;cod-tools version 3.8.0
Id: cif_guess_AMCSD_atom_types 9581 2023-05-17 12:35:41Z saulius
;
2023-05-18T11:37:17+03:00
;Derived atom types and hydrogen counts
from atom names that follow the AMCSD naming convention
(Wat == water, O-H == hydroxyl).
;
2
;cod-tools version 3.10.1
Id: cif_fix_AMCSD_aniso_labels 10200 2024-08-01 14:09:44Z saulius
;
2024-08-02T12:20:20+03:00
;Changed the following '_atom_site_aniso_label' values:
'OH4' -> 'O-H4'
;

loop_
_cod_related_entry_id
_cod_related_entry_database
_cod_related_entry_code
1 AMCSD 0002506
